data_7033831
loop_
_publ_author_name
'Maynard, B. A.'
'Brooks, J. C.'
'Hardy, E. E.'
'Easley, C. J.'
'Gorden, A. E. V.'

_publ_section_title
;
 Synthesis, structural characterization, electronic spectroscopy, and
 microfluidic detection of Cu(+2) and UO2(+2) [di-tert-butyl-salphenazine]
 complexes.
;
_journal_issue 10
_journal_name_full 'Dalton transactions (Cambridge, England : 2003)'
_journal_page_first 4428
_journal_page_last 4430
_journal_paper_doi 10.1039/c5dt00106d
_journal_volume 44
_journal_year 2015
_chemical_formula_moiety 'C42 H50 N4 O5 U'
_chemical_formula_sum 'C42 H50 N4 O5 U'
_chemical_formula_weight 928.89
_space_group_crystal_system monoclinic
_space_group_IT_number 14
_space_group_name_Hall '-P 2yn'
_space_group_name_H-M_alt 'P 1 21/n 1'
_symmetry_space_group_name_Hall '-P 2yn'
_symmetry_space_group_name_H-M 'P 1 21/n 1'
_atom_sites_solution_hydrogens mixed
_audit_creation_date 2015-01-20
_audit_creation_method
;
Olex2 1.2
(compiled 2015.01.19 svn.r3143 for OlexSys, GUI svn.r4992)
;
_audit_update_record
;
2015-01-20 deposited with the CCDC.
2015-01-27 downloaded from the CCDC.
;
_cell_angle_alpha 90
_cell_angle_beta 97.379(3)
_cell_angle_gamma 90
_cell_formula_units_Z 4
_cell_length_a 18.0525(18)
_cell_length_b 13.4858(13)
_cell_length_c 20.817(2)
_cell_measurement_temperature 296(2)
_cell_volume 5026.0(8)
_computing_molecular_graphics 'Olex2 (Dolomanov et al., 2009)'
_computing_publication_material 'Olex2 (Dolomanov et al., 2009)'
_computing_structure_refinement 'ShelXL (Sheldrick, 2008)'
_diffrn_ambient_temperature 296.15
_diffrn_measured_fraction_theta_full 0.984
_diffrn_measured_fraction_theta_max 0.984
_diffrn_radiation_type MoK\a
_diffrn_radiation_wavelength 0.71073
_diffrn_reflns_av_R_equivalents 0.0669
_diffrn_reflns_av_unetI/netI 0.0717
_diffrn_reflns_Laue_measured_fraction_full 0.984
_diffrn_reflns_Laue_measured_fraction_max 0.984
_diffrn_reflns_limit_h_max 19
_diffrn_reflns_limit_h_min -20
_diffrn_reflns_limit_k_max 15
_diffrn_reflns_limit_k_min -15
_diffrn_reflns_limit_l_max 24
_diffrn_reflns_limit_l_min -22
_diffrn_reflns_number 26745
_diffrn_reflns_point_group_measured_fraction_full 0.984
_diffrn_reflns_point_group_measured_fraction_max 0.984
_diffrn_reflns_theta_full 24.549
_diffrn_reflns_theta_max 24.549
_diffrn_reflns_theta_min 1.598
_exptl_absorpt_coefficient_mu 3.281
_exptl_absorpt_correction_T_max 0.7934
_exptl_absorpt_correction_T_min 0.2094
_exptl_absorpt_correction_type numerical
_exptl_absorpt_process_details
;
SADABS (version 2008/1): Program for Absorption Correction for Data
 from Area Detector Frames (2008) by George M. Sheldrick
;
_exptl_crystal_colour Red-Orange
_exptl_crystal_density_diffrn 1.228
_exptl_crystal_description Prism
_exptl_crystal_F_000 2196
_exptl_crystal_size_max 0.694
_exptl_crystal_size_mid 0.193
_exptl_crystal_size_min 0.074
_platon_squeeze_details
;
The unit cell contains 5 tetrahydrofuran molecules 
which have been treated as a diffuse contribution to 
the overall scattering without specific atom positions
 by SQUEEZE/PLATON.
;
_refine_diff_density_max 2.552
_refine_diff_density_min -2.202
_refine_diff_density_rms 0.142
_refine_ls_extinction_method none
_refine_ls_goodness_of_fit_ref 1.051
_refine_ls_hydrogen_treatment constr
_refine_ls_matrix_type full
_refine_ls_number_parameters 482
_refine_ls_number_reflns 8268
_refine_ls_number_restraints 0
_refine_ls_restrained_S_all 1.051
_refine_ls_R_factor_all 0.0714
_refine_ls_R_factor_gt 0.0548
_refine_ls_shift/su_max 0.000
_refine_ls_shift/su_mean 0.000
_refine_ls_structure_factor_coef Fsqd
_refine_ls_weighting_details 'w=1/[\s^2^(Fo^2^)+(0.0580P)^2^+28.5300P] where P=(Fo^2^+2Fc^2^)/3'
_refine_ls_weighting_scheme calc
_refine_ls_wR_factor_gt 0.1369
_refine_ls_wR_factor_ref 0.1428
_reflns_Friedel_coverage 0.000
_reflns_number_gt 6345
_reflns_number_total 8268
_reflns_threshold_expression 'I > 2\s(I)'
_cod_data_source_file c5dt00106d5.cif
_cod_data_source_block bam149_0m_sqd
_cod_depositor_comments 'Adding full bibliography for 7033831--7033832.cif.'
_cod_original_cell_volume 5026.1(9)
_cod_database_code 7033831
_shelx_space_group_comment
;
The symmetry employed for this shelxl refinement is uniquely defined
by the following loop, which should always be used as a source of
symmetry information in preference to the above space-group names.
They are only intended as comments.
;
_shelx_estimated_absorpt_t_max 0.793
_shelx_estimated_absorpt_t_min 0.209
_platon_squeeze_void_probe_radius 1.20
_olex2_refinement_description
;
1. Fixed Uiso
 At 1.2 times of:
  All C(H) groups
 At 1.5 times of:
  All C(H,H,H) groups, All O(H,H) groups
2.a Rotating group:
 O5(H5D,H5E)
2.b Aromatic/amide H refined with riding coordinates:
 C7(H7), C20(H20), C17(H17), C26(H26), C31(H31), C15(H15), C37(H37), C23(H23),
 C28(H28), C21(H21), C22(H22), C13(H13)
2.c Idealised Me refined as rotating group:
 C35(H35A,H35B,H35C), C41(H41A,H41B,H41C), C42(H42A,H42B,H42C), C11(H11A,H11B,
 H11C), C40(H40A,H40B,H40C), C10(H10A,H10B,H10C), C34(H34A,H34B,H34C), C12(H12A,
 H12B,H12C), C5(H5A,H5B,H5C), C4(H4A,H4B,H4C), C6(H6A,H6B,H6C), C36(H36A,H36B,
 H36C)
;
_shelx_shelxl_version_number 2014/7
_olex2_submission_special_instructions 'No special instructions were received'

loop_
_space_group_symop_operation_xyz
'x, y, z'
'-x+1/2, y+1/2, -z+1/2'
'-x, -y, -z'
'x-1/2, -y-1/2, z-1/2'

loop_
_atom_site_label
_atom_site_type_symbol
_atom_site_fract_x
_atom_site_fract_y
_atom_site_fract_z
_atom_site_U_iso_or_equiv
_atom_site_adp_type
_atom_site_occupancy
_atom_site_site_symmetry_order
_atom_site_calc_flag
_atom_site_refinement_flags_posn
U1 U 0.14617(2) 0.15870(2) 0.17131(2) 0.03012(12) Uani 1 1 d .
O1 O 0.2709(3) 0.1708(4) 0.1704(3) 0.0418(15) Uani 1 1 d .
O2 O 0.0386(3) 0.0958(4) 0.1961(3) 0.0391(15) Uani 1 1 d .
N3 N 0.1129(4) 0.6500(5) 0.0767(3) 0.0353(17) Uani 1 1 d .
N4 N -0.0401(4) 0.5991(5) 0.0717(3) 0.0324(16) Uani 1 1 d .
N1 N 0.1780(4) 0.3050(5) 0.1030(3) 0.0313(16) Uani 1 1 d .
C24 C -0.0185(5) 0.6937(6) 0.0653(4) 0.033(2) Uani 1 1 d .
C7 C 0.4392(5) 0.1677(7) 0.0948(5) 0.044(2) Uani 1 1 d .
H7 H 0.4850 0.1353 0.0984 0.052 Uiso 1 1 calc R
C20 C 0.0776(6) 0.8212(6) 0.0668(4) 0.042(2) Uani 1 1 d .
H20 H 0.1275 0.8403 0.0720 0.050 Uiso 1 1 calc R
C17 C 0.1446(5) 0.4781(6) 0.0872(4) 0.0331(19) Uani 1 1 d .
H17 H 0.1947 0.4939 0.0867 0.040 Uiso 1 1 calc R
C26 C -0.0049(4) 0.4298(6) 0.0912(4) 0.033(2) Uani 1 1 d .
H26 H -0.0545 0.4133 0.0933 0.040 Uiso 1 1 calc R
C19 C 0.0588(5) 0.7194(6) 0.0702(4) 0.0319(19) Uani 1 1 d .
C14 C 0.3039(4) 0.2603(6) 0.0815(4) 0.034(2) Uani 1 1 d .
C30 C -0.0639(4) 0.1331(6) 0.1172(4) 0.0311(19) Uani 1 1 d .
C18 C 0.0912(5) 0.5551(6) 0.0800(4) 0.0299(19) Uani 1 1 d .
C27 C 0.0496(4) 0.3579(5) 0.0990(4) 0.0315(19) Uani 1 1 d .
C31 C -0.1378(5) 0.1137(6) 0.0886(4) 0.035(2) Uani 1 1 d .
H31 H -0.1591 0.1536 0.0548 0.042 Uiso 1 1 calc R
C16 C 0.1257(5) 0.3829(6) 0.0948(4) 0.0311(19) Uani 1 1 d .
C38 C -0.0722(5) -0.0017(6) 0.1941(4) 0.034(2) Uani 1 1 d .
C25 C 0.0154(4) 0.5301(6) 0.0798(4) 0.0311(19) Uani 1 1 d .
C1 C 0.3204(5) 0.1888(6) 0.1302(4) 0.0317(19) Uani 1 1 d .
C8 C 0.4255(5) 0.2391(7) 0.0459(4) 0.040(2) Uani 1 1 d .
C15 C 0.2359(5) 0.3151(6) 0.0738(4) 0.037(2) Uani 1 1 d .
H15 H 0.2331 0.3655 0.0431 0.044 Uiso 1 1 calc R
C37 C -0.1445(5) -0.0163(7) 0.1633(4) 0.039(2) Uani 1 1 d .
H37 H -0.1727 -0.0659 0.1796 0.046 Uiso 1 1 calc R
C23 C -0.0731(5) 0.7687(7) 0.0548(5) 0.044(2) Uani 1 1 d .
H23 H -0.1235 0.7526 0.0513 0.053 Uiso 1 1 calc R
C2 C 0.3916(5) 0.1412(6) 0.1375(4) 0.036(2) Uani 1 1 d .
C32 C -0.1785(5) 0.0381(6) 0.1095(4) 0.038(2) Uani 1 1 d .
C39 C -0.0401(5) -0.0646(7) 0.2517(5) 0.048(2) Uani 1 1 d .
C28 C -0.0321(5) 0.2232(6) 0.0967(4) 0.0307(19) Uani 1 1 d .
H28 H -0.0624 0.2617 0.0669 0.037 Uiso 1 1 calc R
C21 C 0.0238(6) 0.8902(7) 0.0560(5) 0.043(2) Uani 1 1 d .
H21 H 0.0371 0.9565 0.0527 0.052 Uiso 1 1 calc R
C3 C 0.4113(5) 0.0590(7) 0.1879(5) 0.044(2) Uani 1 1 d .
C9 C 0.4834(6) 0.2612(8) 0.0000(5) 0.056(3) Uani 1 1 d .
C22 C -0.0518(6) 0.8643(6) 0.0496(5) 0.048(3) Uani 1 1 d .
H22 H -0.0880 0.9134 0.0418 0.057 Uiso 1 1 calc R
C13 C 0.3573(5) 0.2838(7) 0.0408(4) 0.041(2) Uani 1 1 d .
H13 H 0.3458 0.3318 0.0090 0.049 Uiso 1 1 calc R
C33 C -0.2582(5) 0.0137(8) 0.0786(5) 0.054(3) Uani 1 1 d .
C35 C -0.3126(7) 0.0404(14) 0.1246(7) 0.111(6) Uani 1 1 d .
H35A H -0.2964 0.0121 0.1663 0.167 Uiso 1 1 calc GR
H35B H -0.3611 0.0151 0.1084 0.167 Uiso 1 1 calc GR
H35C H -0.3150 0.1113 0.1284 0.167 Uiso 1 1 calc GR
C41 C 0.0295(7) -0.1196(8) 0.2361(6) 0.070(3) Uani 1 1 d .
H41A H 0.0158 -0.1658 0.2015 0.105 Uiso 1 1 calc GR
H41B H 0.0517 -0.1548 0.2738 0.105 Uiso 1 1 calc GR
H41C H 0.0648 -0.0728 0.2232 0.105 Uiso 1 1 calc GR
C42 C -0.0943(8) -0.1429(9) 0.2696(7) 0.085(4) Uani 1 1 d .
H42A H -0.1379 -0.1112 0.2819 0.127 Uiso 1 1 calc GR
H42B H -0.0708 -0.1816 0.3052 0.127 Uiso 1 1 calc GR
H42C H -0.1084 -0.1853 0.2330 0.127 Uiso 1 1 calc GR
C11 C 0.5010(9) 0.1667(11) -0.0344(8) 0.106(5) Uani 1 1 d .
H11A H 0.5207 0.1181 -0.0031 0.159 Uiso 1 1 calc GR
H11B H 0.5372 0.1805 -0.0632 0.159 Uiso 1 1 calc GR
H11C H 0.4562 0.1416 -0.0588 0.159 Uiso 1 1 calc GR
C40 C -0.0190(8) 0.0015(10) 0.3107(5) 0.084(4) Uani 1 1 d .
H40A H 0.0130 0.0540 0.2996 0.125 Uiso 1 1 calc GR
H40B H 0.0067 -0.0372 0.3453 0.125 Uiso 1 1 calc GR
H40C H -0.0634 0.0293 0.3242 0.125 Uiso 1 1 calc GR
C10 C 0.5558(7) 0.2954(13) 0.0408(7) 0.101(5) Uani 1 1 d .
H10A H 0.5479 0.3588 0.0597 0.152 Uiso 1 1 calc GR
H10B H 0.5948 0.3007 0.0137 0.152 Uiso 1 1 calc GR
H10C H 0.5700 0.2480 0.0746 0.152 Uiso 1 1 calc GR
C34 C -0.2792(8) 0.0679(14) 0.0160(7) 0.119(6) Uani 1 1 d .
H34A H -0.2810 0.1378 0.0243 0.178 Uiso 1 1 calc GR
H34B H -0.3273 0.0456 -0.0037 0.178 Uiso 1 1 calc GR
H34C H -0.2426 0.0549 -0.0126 0.178 Uiso 1 1 calc GR
C12 C 0.4582(10) 0.3383(15) -0.0482(10) 0.174(12) Uani 1 1 d .
H12A H 0.4119 0.3183 -0.0725 0.261 Uiso 1 1 calc GR
H12B H 0.4952 0.3470 -0.0770 0.261 Uiso 1 1 calc GR
H12C H 0.4513 0.3996 -0.0264 0.261 Uiso 1 1 calc GR
C5 C 0.3599(7) -0.0307(7) 0.1699(5) 0.065(3) Uani 1 1 d .
H5A H 0.3087 -0.0103 0.1676 0.098 Uiso 1 1 calc GR
H5B H 0.3700 -0.0813 0.2023 0.098 Uiso 1 1 calc GR
H5C H 0.3691 -0.0563 0.1286 0.098 Uiso 1 1 calc GR
C4 C 0.4017(7) 0.0937(9) 0.2565(5) 0.064(3) Uani 1 1 d .
H4A H 0.4403 0.1405 0.2712 0.096 Uiso 1 1 calc GR
H4B H 0.4051 0.0377 0.2852 0.096 Uiso 1 1 calc GR
H4C H 0.3537 0.1246 0.2561 0.096 Uiso 1 1 calc GR
C6 C 0.4919(6) 0.0229(9) 0.1898(6) 0.079(4) Uani 1 1 d .
H6A H 0.4987 -0.0052 0.1486 0.118 Uiso 1 1 calc GR
H6B H 0.5021 -0.0265 0.2229 0.118 Uiso 1 1 calc GR
H6C H 0.5255 0.0777 0.1990 0.118 Uiso 1 1 calc GR
O6 O 0.1414(4) 0.0777(4) 0.1044(3) 0.0418(15) Uani 1 1 d .
O3 O 0.1502(3) 0.2445(4) 0.2369(3) 0.0443(16) Uani 1 1 d .
C36 C -0.2638(7) -0.0958(10) 0.0629(10) 0.134(8) Uani 1 1 d .
H36A H -0.2390 -0.1091 0.0257 0.201 Uiso 1 1 calc GR
H36B H -0.3154 -0.1143 0.0538 0.201 Uiso 1 1 calc GR
H36C H -0.2405 -0.1333 0.0991 0.201 Uiso 1 1 calc GR
N2 N 0.0354(4) 0.2573(5) 0.1153(3) 0.0283(15) Uani 1 1 d .
C43 C -0.0303(5) 0.0764(6) 0.1694(4) 0.0330(19) Uani 1 1 d .
O5 O 0.1928(4) 0.0373(5) 0.2539(4) 0.064(2) Uani 1 1 d .
H5D H 0.2001 0.0487 0.2955 0.096 Uiso 1 1 d GR
H5E H 0.2047 -0.0240 0.2465 0.096 Uiso 1 1 d GR

loop_
_atom_site_aniso_label
_atom_site_aniso_U_11
_atom_site_aniso_U_22
_atom_site_aniso_U_33
_atom_site_aniso_U_23
_atom_site_aniso_U_13
_atom_site_aniso_U_12
U1 0.02886(19) 0.02827(18) 0.03221(19) 0.00344(14) 0.00006(13) 0.00046(15)
O1 0.043(4) 0.038(4) 0.045(4) 0.012(3) 0.012(3) 0.012(3)
O2 0.036(4) 0.039(3) 0.040(4) 0.015(3) -0.001(3) -0.002(3)
N3 0.044(4) 0.025(4) 0.037(4) 0.005(3) 0.007(3) 0.002(3)
N4 0.025(4) 0.028(4) 0.042(4) -0.001(3) -0.001(3) 0.003(3)
N1 0.025(4) 0.029(4) 0.039(4) 0.001(3) 0.002(3) 0.007(3)
C24 0.041(5) 0.028(4) 0.028(5) -0.006(3) 0.000(4) 0.014(4)
C7 0.037(5) 0.045(5) 0.050(6) 0.003(5) 0.007(4) 0.012(4)
C20 0.061(6) 0.024(5) 0.041(6) 0.001(4) 0.010(5) -0.003(4)
C17 0.035(5) 0.025(4) 0.039(5) -0.006(4) 0.002(4) 0.001(4)
C26 0.017(4) 0.033(5) 0.049(6) 0.002(4) 0.003(4) -0.001(3)
C19 0.040(5) 0.029(5) 0.026(5) -0.003(3) 0.002(4) 0.002(4)
C14 0.028(5) 0.034(5) 0.040(5) 0.006(4) 0.008(4) 0.002(4)
C30 0.025(4) 0.031(5) 0.037(5) 0.003(4) 0.003(4) 0.003(3)
C18 0.040(5) 0.030(4) 0.019(4) 0.007(3) 0.002(4) 0.000(4)
C27 0.027(4) 0.021(4) 0.046(5) 0.003(4) 0.001(4) 0.007(3)
C31 0.037(5) 0.033(5) 0.036(5) -0.005(4) 0.005(4) -0.001(4)
C16 0.030(5) 0.024(4) 0.038(5) 0.002(4) -0.003(4) 0.008(3)
C38 0.036(5) 0.035(5) 0.031(5) 0.002(4) 0.007(4) -0.003(4)
C25 0.030(5) 0.031(4) 0.031(5) 0.005(4) -0.001(4) 0.002(4)
C1 0.034(5) 0.033(5) 0.030(5) 0.000(4) 0.011(4) 0.001(4)
C8 0.038(5) 0.045(5) 0.041(5) 0.002(4) 0.017(4) 0.008(4)
C15 0.043(5) 0.029(5) 0.039(5) 0.002(4) 0.006(4) 0.005(4)
C37 0.031(5) 0.041(5) 0.046(6) 0.001(4) 0.014(4) -0.010(4)
C23 0.036(5) 0.040(5) 0.054(6) 0.004(4) -0.001(4) 0.009(4)
C2 0.034(5) 0.034(5) 0.040(5) 0.004(4) 0.007(4) 0.002(4)
C32 0.029(5) 0.039(5) 0.045(6) -0.010(4) 0.004(4) 0.000(4)
C39 0.049(6) 0.055(6) 0.042(6) 0.014(5) 0.005(5) -0.012(5)
C28 0.032(5) 0.033(5) 0.027(5) 0.001(4) 0.004(4) -0.003(4)
C21 0.058(6) 0.025(5) 0.048(6) -0.002(4) 0.013(5) 0.006(5)
C3 0.034(5) 0.047(6) 0.050(6) 0.014(5) 0.006(4) 0.012(4)
C9 0.049(6) 0.067(7) 0.056(7) 0.011(6) 0.017(5) 0.005(5)
C22 0.063(7) 0.023(5) 0.057(7) 0.000(4) 0.006(5) 0.015(4)
C13 0.043(6) 0.036(5) 0.045(6) 0.008(4) 0.011(4) 0.001(4)
C33 0.036(6) 0.063(7) 0.062(7) 0.002(5) 0.003(5) -0.008(5)
C35 0.045(7) 0.185(17) 0.106(12) -0.004(12) 0.017(8) -0.016(9)
C41 0.084(9) 0.060(7) 0.064(8) 0.027(6) 0.003(7) 0.014(6)
C42 0.086(9) 0.088(9) 0.078(9) 0.036(7) 0.000(7) -0.035(8)
C11 0.113(12) 0.121(13) 0.097(12) -0.029(10) 0.061(10) -0.010(10)
C40 0.104(11) 0.099(10) 0.044(7) 0.002(7) -0.005(7) -0.016(8)
C10 0.075(9) 0.157(14) 0.081(10) -0.004(10) 0.045(8) -0.041(10)
C34 0.065(9) 0.190(18) 0.090(11) 0.039(11) -0.033(8) -0.036(10)
C12 0.117(14) 0.23(2) 0.20(2) 0.167(18) 0.120(15) 0.099(14)
C5 0.098(9) 0.039(6) 0.058(7) 0.009(5) 0.007(6) 0.007(6)
C4 0.084(9) 0.079(8) 0.029(6) 0.013(5) 0.002(5) 0.022(7)
C6 0.056(7) 0.093(9) 0.089(9) 0.041(8) 0.018(6) 0.045(7)
O6 0.055(4) 0.039(3) 0.031(3) 0.000(3) 0.006(3) 0.007(3)
O3 0.047(4) 0.039(3) 0.048(4) -0.010(3) 0.009(3) -0.001(3)
C36 0.051(8) 0.077(10) 0.26(2) -0.062(12) -0.036(11) -0.010(7)
N2 0.026(4) 0.023(3) 0.035(4) 0.006(3) 0.003(3) 0.002(3)
C43 0.033(5) 0.031(4) 0.034(5) -0.001(4) 0.000(4) -0.006(4)
O5 0.063(5) 0.064(5) 0.063(5) 0.032(4) -0.002(4) 0.006(4)

loop_
_atom_type_symbol
_atom_type_description
_atom_type_scat_dispersion_real
_atom_type_scat_dispersion_imag
_atom_type_scat_source
C C 0.0033 0.0016 'International Tables Vol C Tables 4.2.6.8 and 6.1.1.4'
H H 0.0000 0.0000 'International Tables Vol C Tables 4.2.6.8 and 6.1.1.4'
N N 0.0061 0.0033 'International Tables Vol C Tables 4.2.6.8 and 6.1.1.4'
O O 0.0106 0.0060 'International Tables Vol C Tables 4.2.6.8 and 6.1.1.4'
U U -9.6767 9.6646 'International Tables Vol C Tables 4.2.6.8 and 6.1.1.4'

loop_
_geom_angle_atom_site_label_1
_geom_angle_atom_site_label_2
_geom_angle_atom_site_label_3
_geom_angle
O1 U1 N1 69.0(2)
O1 U1 N2 132.9(2)
O1 U1 O5 78.5(2)
O2 U1 O1 157.5(2)
O2 U1 N1 133.5(2)
O2 U1 N2 69.6(2)
O2 U1 O5 79.3(2)
N1 U1 N2 63.9(2)
O6 U1 O1 89.2(3)
O6 U1 O2 89.5(3)
O6 U1 N1 91.7(2)
O6 U1 O3 177.8(3)
O6 U1 N2 90.4(2)
O6 U1 O5 96.8(3)
O3 U1 O1 90.9(3)
O3 U1 O2 91.2(3)
O3 U1 N1 86.3(3)
O3 U1 N2 88.0(3)
O3 U1 O5 85.3(3)
O5 U1 N1 146.3(2)
O5 U1 N2 148.0(2)
C1 O1 U1 140.6(6)
C43 O2 U1 140.8(5)
C18 N3 C19 117.1(7)
C24 N4 C25 116.2(7)
C16 N1 U1 116.8(5)
C15 N1 U1 127.2(5)
C15 N1 C16 115.9(7)
N4 C24 C19 121.1(7)
N4 C24 C23 119.4(8)
C23 C24 C19 119.5(8)
C8 C7 H7 117.0
C2 C7 H7 117.0
C2 C7 C8 126.1(8)
C19 C20 H20 119.8
C21 C20 H20 119.8
C21 C20 C19 120.5(9)
C18 C17 H17 118.8
C16 C17 H17 118.8
C16 C17 C18 122.4(8)
C27 C26 H26 120.3
C27 C26 C25 119.4(7)
C25 C26 H26 120.3
N3 C19 C24 121.8(7)
N3 C19 C20 120.2(8)
C20 C19 C24 117.9(8)
C1 C14 C15 122.5(8)
C13 C14 C1 119.7(8)
C13 C14 C15 117.7(8)
C31 C30 C28 115.1(7)
C43 C30 C31 121.1(8)
C43 C30 C28 123.0(7)
N3 C18 C17 120.5(8)
N3 C18 C25 121.1(7)
C25 C18 C17 118.3(7)
C26 C27 C16 120.3(7)
C26 C27 N2 123.3(7)
C16 C27 N2 116.3(6)
C30 C31 H31 119.2
C32 C31 C30 121.6(8)
C32 C31 H31 119.2
N1 C16 C27 116.8(7)
C17 C16 N1 123.5(8)
C17 C16 C27 119.6(7)
C37 C38 C39 121.6(8)
C37 C38 C43 116.5(8)
C43 C38 C39 121.9(8)
N4 C25 C26 117.8(7)
N4 C25 C18 122.4(7)
C18 C25 C26 119.7(7)
O1 C1 C14 119.0(7)
O1 C1 C2 121.4(7)
C14 C1 C2 119.4(7)
C7 C8 C9 121.1(8)
C13 C8 C7 115.7(8)
C13 C8 C9 123.1(8)
N1 C15 C14 129.4(8)
N1 C15 H15 115.3
C14 C15 H15 115.3
C38 C37 H37 117.3
C38 C37 C32 125.3(8)
C32 C37 H37 117.3
C24 C23 H23 120.1
C22 C23 C24 119.8(9)
C22 C23 H23 120.1
C7 C2 C1 116.5(8)
C7 C2 C3 121.7(8)
C1 C2 C3 121.6(7)
C31 C32 C37 116.4(8)
C31 C32 C33 122.8(9)
C37 C32 C33 120.7(8)
C38 C39 C41 110.2(8)
C38 C39 C40 109.8(9)
C42 C39 C38 112.9(9)
C42 C39 C41 106.8(10)
C42 C39 C40 108.1(9)
C40 C39 C41 109.1(9)
C30 C28 H28 116.5
N2 C28 C30 126.9(8)
N2 C28 H28 116.5
C20 C21 H21 119.4
C20 C21 C22 121.2(9)
C22 C21 H21 119.4
C2 C3 C5 108.7(8)
C4 C3 C2 111.8(8)
C4 C3 C5 109.3(8)
C6 C3 C2 112.5(8)
C6 C3 C5 107.3(9)
C6 C3 C4 107.1(9)
C8 C9 C10 108.3(9)
C11 C9 C8 109.4(9)
C11 C9 C10 107.4(11)
C12 C9 C8 112.7(9)
C12 C9 C11 109.6(13)
C12 C9 C10 109.3(13)
C23 C22 C21 120.9(9)
C23 C22 H22 119.5
C21 C22 H22 119.5
C14 C13 H13 118.7
C8 C13 C14 122.5(8)
C8 C13 H13 118.7
C35 C33 C32 109.7(9)
C35 C33 C36 110.0(12)
C34 C33 C32 112.3(9)
C34 C33 C35 108.9(11)
C34 C33 C36 106.5(13)
C36 C33 C32 109.4(9)
C33 C35 H35A 109.5
C33 C35 H35B 109.5
C33 C35 H35C 109.5
H35A C35 H35B 109.5
H35A C35 H35C 109.5
H35B C35 H35C 109.5
C39 C41 H41A 109.5
C39 C41 H41B 109.5
C39 C41 H41C 109.5
H41A C41 H41B 109.5
H41A C41 H41C 109.5
H41B C41 H41C 109.5
C39 C42 H42A 109.5
C39 C42 H42B 109.5
C39 C42 H42C 109.5
H42A C42 H42B 109.5
H42A C42 H42C 109.5
H42B C42 H42C 109.5
C9 C11 H11A 109.5
C9 C11 H11B 109.5
C9 C11 H11C 109.5
H11A C11 H11B 109.5
H11A C11 H11C 109.5
H11B C11 H11C 109.5
C39 C40 H40A 109.5
C39 C40 H40B 109.5
C39 C40 H40C 109.5
H40A C40 H40B 109.5
H40A C40 H40C 109.5
H40B C40 H40C 109.5
C9 C10 H10A 109.5
C9 C10 H10B 109.5
C9 C10 H10C 109.5
H10A C10 H10B 109.5
H10A C10 H10C 109.5
H10B C10 H10C 109.5
C33 C34 H34A 109.5
C33 C34 H34B 109.5
C33 C34 H34C 109.5
H34A C34 H34B 109.5
H34A C34 H34C 109.5
H34B C34 H34C 109.5
C9 C12 H12A 109.5
C9 C12 H12B 109.5
C9 C12 H12C 109.5
H12A C12 H12B 109.5
H12A C12 H12C 109.5
H12B C12 H12C 109.5
C3 C5 H5A 109.5
C3 C5 H5B 109.5
C3 C5 H5C 109.5
H5A C5 H5B 109.5
H5A C5 H5C 109.5
H5B C5 H5C 109.5
C3 C4 H4A 109.5
C3 C4 H4B 109.5
C3 C4 H4C 109.5
H4A C4 H4B 109.5
H4A C4 H4C 109.5
H4B C4 H4C 109.5
C3 C6 H6A 109.5
C3 C6 H6B 109.5
C3 C6 H6C 109.5
H6A C6 H6B 109.5
H6A C6 H6C 109.5
H6B C6 H6C 109.5
C33 C36 H36A 109.5
C33 C36 H36B 109.5
C33 C36 H36C 109.5
H36A C36 H36B 109.5
H36A C36 H36C 109.5
H36B C36 H36C 109.5
C27 N2 U1 116.6(5)
C28 N2 U1 126.5(5)
C28 N2 C27 116.8(7)
O2 C43 C30 120.5(7)
O2 C43 C38 120.5(7)
C30 C43 C38 119.0(7)
U1 O5 H5D 125.1
U1 O5 H5E 125.5
H5D O5 H5E 109.4

loop_
_geom_bond_atom_site_label_1
_geom_bond_atom_site_label_2
_geom_bond_distance
U1 O1 2.260(6)
U1 O2 2.239(6)
U1 N1 2.540(7)
U1 O6 1.763(6)
U1 O3 1.785(6)
U1 N2 2.555(6)
U1 O5 2.444(6)
O1 C1 1.324(10)
O2 C43 1.323(10)
N3 C19 1.346(10)
N3 C18 1.343(10)
N4 C24 1.345(11)
N4 C25 1.363(10)
N1 C16 1.408(10)
N1 C15 1.282(11)
C24 C19 1.430(12)
C24 C23 1.410(11)
C7 H7 0.9300
C7 C8 1.400(12)
C7 C2 1.361(12)
C20 H20 0.9300
C20 C19 1.419(11)
C20 C21 1.343(13)
C17 H17 0.9300
C17 C18 1.411(11)
C17 C16 1.342(11)
C26 H26 0.9300
C26 C27 1.376(11)
C26 C25 1.429(11)
C14 C1 1.403(11)
C14 C15 1.425(11)
C14 C13 1.400(11)
C30 C31 1.413(11)
C30 C28 1.433(11)
C30 C43 1.401(11)
C18 C25 1.409(11)
C27 C16 1.428(11)
C27 N2 1.430(9)
C31 H31 0.9300
C31 C32 1.361(12)
C38 C37 1.392(12)
C38 C39 1.521(12)
C38 C43 1.431(11)
C1 C2 1.427(12)
C8 C9 1.532(13)
C8 C13 1.363(12)
C15 H15 0.9300
C37 H37 0.9300
C37 C32 1.411(12)
C23 H23 0.9300
C23 C22 1.353(13)
C2 C3 1.536(12)
C32 C33 1.534(12)
C39 C41 1.529(15)
C39 C42 1.518(13)
C39 C40 1.526(15)
C28 H28 0.9300
C28 N2 1.312(10)
C21 H21 0.9300
C21 C22 1.399(13)
C3 C5 1.541(14)
C3 C4 1.533(13)
C3 C6 1.531(13)
C9 C11 1.516(16)
C9 C10 1.535(17)
C9 C12 1.475(16)
C22 H22 0.9300
C13 H13 0.9300
C33 C35 1.500(16)
C33 C34 1.500(16)
C33 C36 1.513(16)
C35 H35A 0.9600
C35 H35B 0.9600
C35 H35C 0.9600
C41 H41A 0.9600
C41 H41B 0.9600
C41 H41C 0.9600
C42 H42A 0.9600
C42 H42B 0.9600
C42 H42C 0.9600
C11 H11A 0.9600
C11 H11B 0.9600
C11 H11C 0.9600
C40 H40A 0.9600
C40 H40B 0.9600
C40 H40C 0.9600
C10 H10A 0.9600
C10 H10B 0.9600
C10 H10C 0.9600
C34 H34A 0.9600
C34 H34B 0.9600
C34 H34C 0.9600
C12 H12A 0.9600
C12 H12B 0.9600
C12 H12C 0.9600
C5 H5A 0.9600
C5 H5B 0.9600
C5 H5C 0.9600
C4 H4A 0.9600
C4 H4B 0.9600
C4 H4C 0.9600
C6 H6A 0.9600
C6 H6B 0.9600
C6 H6C 0.9600
C36 H36A 0.9600
C36 H36B 0.9600
C36 H36C 0.9600
O5 H5D 0.8719
O5 H5E 0.8723

loop_
_geom_torsion_atom_site_label_1
_geom_torsion_atom_site_label_2
_geom_torsion_atom_site_label_3
_geom_torsion_atom_site_label_4
_geom_torsion
U1 O1 C1 C14 37.8(12)
U1 O1 C1 C2 -145.9(7)
U1 O2 C43 C30 -28.6(13)
U1 O2 C43 C38 152.6(6)
U1 N1 C16 C17 149.0(7)
U1 N1 C16 C27 -27.0(9)
U1 N1 C15 C14 -14.3(14)
O1 C1 C2 C7 -177.8(8)
O1 C1 C2 C3 6.5(13)
N3 C18 C25 N4 4.8(12)
N3 C18 C25 C26 -172.4(8)
N4 C24 C19 N3 4.8(12)
N4 C24 C19 C20 -176.5(8)
N4 C24 C23 C22 178.7(8)
C24 N4 C25 C26 175.7(8)
C24 N4 C25 C18 -1.6(12)
C24 C23 C22 C21 -1.3(15)
C7 C8 C9 C11 57.5(14)
C7 C8 C9 C10 -59.3(13)
C7 C8 C9 C12 179.7(14)
C7 C8 C13 C14 0.0(14)
C7 C2 C3 C5 -110.9(10)
C7 C2 C3 C4 128.3(10)
C7 C2 C3 C6 7.7(14)
C20 C21 C22 C23 0.7(15)
C17 C18 C25 N4 -178.5(7)
C17 C18 C25 C26 4.2(12)
C26 C27 C16 N1 -179.6(8)
C26 C27 C16 C17 4.2(13)
C26 C27 N2 U1 -155.6(7)
C26 C27 N2 C28 28.3(12)
C19 N3 C18 C17 -179.5(7)
C19 N3 C18 C25 -2.9(11)
C19 C24 C23 C22 -0.3(13)
C19 C20 C21 C22 1.7(14)
C14 C1 C2 C7 -1.5(13)
C14 C1 C2 C3 -177.2(8)
C30 C31 C32 C37 3.4(12)
C30 C31 C32 C33 -178.6(8)
C30 C28 N2 U1 17.0(12)
C30 C28 N2 C27 -167.4(8)
C18 N3 C19 C24 -1.6(12)
C18 N3 C19 C20 179.7(8)
C18 C17 C16 N1 -179.1(8)
C18 C17 C16 C27 -3.2(13)
C27 C26 C25 N4 179.4(8)
C27 C26 C25 C18 -3.3(13)
C31 C30 C28 N2 -179.3(8)
C31 C30 C43 O2 -179.3(8)
C31 C30 C43 C38 -0.5(12)
C31 C32 C33 C35 -109.7(12)
C31 C32 C33 C34 11.6(15)
C31 C32 C33 C36 129.6(12)
C16 N1 C15 C14 167.2(9)
C16 C17 C18 N3 175.7(8)
C16 C17 C18 C25 -1.0(12)
C16 C27 N2 U1 20.7(9)
C16 C27 N2 C28 -155.4(8)
C38 C37 C32 C31 -3.3(13)
C38 C37 C32 C33 178.6(9)
C25 N4 C24 C19 -3.0(11)
C25 N4 C24 C23 178.1(8)
C25 C26 C27 C16 -0.9(13)
C25 C26 C27 N2 175.2(8)
C1 C14 C15 N1 -6.7(15)
C1 C14 C13 C8 0.6(14)
C1 C2 C3 C5 64.5(11)
C1 C2 C3 C4 -56.3(12)
C1 C2 C3 C6 -176.8(9)
C8 C7 C2 C1 2.2(14)
C8 C7 C2 C3 177.8(9)
C15 N1 C16 C17 -32.3(12)
C15 N1 C16 C27 151.6(8)
C15 C14 C1 O1 0.3(13)
C15 C14 C1 C2 -176.1(8)
C15 C14 C13 C8 177.1(9)
C37 C38 C39 C41 120.1(10)
C37 C38 C39 C42 0.8(14)
C37 C38 C39 C40 -119.8(10)
C37 C38 C43 O2 179.5(8)
C37 C38 C43 C30 0.6(12)
C37 C32 C33 C35 68.3(13)
C37 C32 C33 C34 -170.5(11)
C37 C32 C33 C36 -52.5(14)
C23 C24 C19 N3 -176.2(8)
C23 C24 C19 C20 2.5(12)
C2 C7 C8 C9 -179.1(9)
C2 C7 C8 C13 -1.4(15)
C39 C38 C37 C32 -179.5(9)
C39 C38 C43 O2 0.3(13)
C39 C38 C43 C30 -178.5(8)
C28 C30 C31 C32 -171.3(8)
C28 C30 C43 O2 -10.5(13)
C28 C30 C43 C38 168.4(8)
C21 C20 C19 N3 175.5(8)
C21 C20 C19 C24 -3.2(13)
C9 C8 C13 C14 177.6(9)
C13 C14 C1 O1 176.6(8)
C13 C14 C1 C2 0.2(13)
C13 C14 C15 N1 176.9(9)
C13 C8 C9 C11 -120.0(12)
C13 C8 C9 C10 123.2(12)
C13 C8 C9 C12 2.2(18)
N2 C27 C16 N1 3.9(11)
N2 C27 C16 C17 -172.2(8)
C43 C30 C31 C32 -1.6(13)
C43 C30 C28 N2 11.2(13)
C43 C38 C37 C32 1.3(13)
C43 C38 C39 C41 -60.8(12)
C43 C38 C39 C42 180.0(9)
C43 C38 C39 C40 59.4(12)

loop_
_platon_squeeze_void_nr
_platon_squeeze_void_average_x
_platon_squeeze_void_average_y
_platon_squeeze_void_average_z
_platon_squeeze_void_volume
_platon_squeeze_void_count_electrons
_platon_squeeze_void_content
1 0.052 0.095 0.552 1456 268 ' '
